data_7016266
loop_
_publ_author_name
'Fuller, Anna-Marie'
'Hughes, David L.'
'Lancaster, Simon J.'

_publ_section_title
;
 Tris(pyrazolyl)borate amidoborane complexes of the group 4 metals.
;
_journal_issue 28
_journal_name_full 'Dalton transactions (Cambridge, England : 2003)'
_journal_page_first 7434
_journal_page_last 7441
_journal_paper_doi 10.1039/c1dt10709g
_journal_volume 40
_journal_year 2011
_chemical_formula_moiety 'C31 H24 B2 F15 N9 Zr, C H2 Cl2'
_chemical_formula_structural 'HB(C3H3N2)3Zr(N(CH3)2)2NH2B(C6F5)3 CH2Cl2'
_chemical_formula_sum 'C32 H26 B2 Cl2 F15 N9 Zr'
_chemical_formula_weight 1005.36
_chemical_name_common 'HB(C3H3N2)3Zr(N(CH3)2)2NH2B(C6F5)3 CH2Cl2'
_space_group_IT_number 14
_symmetry_cell_setting monoclinic
_symmetry_space_group_name_Hall '-P 2yn'
_symmetry_space_group_name_H-M 'P 1 21/n 1'
_atom_sites_solution_hydrogens geom
_atom_sites_solution_primary direct
_atom_sites_solution_secondary difmap
_cell_angle_alpha 90.00
_cell_angle_beta 103.201(2)
_cell_angle_gamma 90.00
_cell_formula_units_Z 4
_cell_length_a 12.9240(2)
_cell_length_b 23.2383(3)
_cell_length_c 13.4537(3)
_cell_measurement_reflns_used 74665
_cell_measurement_temperature 140(1)
_cell_measurement_theta_max 33.98
_cell_measurement_theta_min 3.28
_cell_volume 3933.80(12)
_computing_cell_refinement
;
CrysAlis RED, Oxford Diffraction Ltd., Version 1.171.29.9
;
_computing_data_collection
;
CrysAlis CCD, Oxford Diffraction Ltd., Version 1.171.29.9
;
_computing_data_reduction
;
CrysAlis RED, Oxford Diffraction Ltd., Version 1.171.29.9
;
_computing_molecular_graphics 'ORTEP (Johnson, 1971)'
_computing_publication_material 'SHELXL-97 (Sheldrick, 1997b)'
_computing_structure_refinement 'SHELXL-97 (Sheldrick, 1997b)'
_computing_structure_solution 'SHELXS-97 (Sheldrick, 1997a)'
_diffrn_ambient_temperature 140(1)
_diffrn_detector_area_resol_mean 16.0050
_diffrn_measured_fraction_theta_full 0.998
_diffrn_measured_fraction_theta_max 0.998
_diffrn_measurement_device_type 'Oxford Diffraction Xcalibur 3/CCD'
_diffrn_measurement_method 'Thin slice \f and \w scans'
_diffrn_radiation_monochromator graphite
_diffrn_radiation_source 'Enhance (Mo) X-ray Source'
_diffrn_radiation_type Mo-K\a
_diffrn_radiation_wavelength 0.71073
_diffrn_reflns_av_R_equivalents 0.0490
_diffrn_reflns_av_sigmaI/netI 0.0524
_diffrn_reflns_limit_h_max 16
_diffrn_reflns_limit_h_min -16
_diffrn_reflns_limit_k_max 30
_diffrn_reflns_limit_k_min -30
_diffrn_reflns_limit_l_max 17
_diffrn_reflns_limit_l_min -17
_diffrn_reflns_number 53224
_diffrn_reflns_theta_full 27.50
_diffrn_reflns_theta_max 27.50
_diffrn_reflns_theta_min 3.28
_exptl_absorpt_coefficient_mu 0.526
_exptl_absorpt_correction_T_max 1.1167
_exptl_absorpt_correction_T_min 0.8215
_exptl_absorpt_correction_type multi-scan
_exptl_absorpt_process_details
;
CrysAlis RED, Oxford Diffraction Ltd., Version 1.171.29.9
Empirical absorption correction using spherical harmonics,
implemented in SCALE3 ABSPACK scaling algorithm.
;
_exptl_crystal_colour colourless
_exptl_crystal_density_diffrn 1.698
_exptl_crystal_density_method 'not measured'
_exptl_crystal_description blocks
_exptl_crystal_F_000 2000
_exptl_crystal_size_max 0.33
_exptl_crystal_size_mid 0.20
_exptl_crystal_size_min 0.19
_refine_diff_density_max 0.747
_refine_diff_density_min -0.824
_refine_diff_density_rms 0.062
_refine_ls_extinction_method none
_refine_ls_goodness_of_fit_ref 0.956
_refine_ls_hydrogen_treatment refall
_refine_ls_matrix_type full
_refine_ls_number_parameters 654
_refine_ls_number_reflns 9024
_refine_ls_number_restraints 0
_refine_ls_restrained_S_all 0.956
_refine_ls_R_factor_all 0.0590
_refine_ls_R_factor_gt 0.0317
_refine_ls_shift/su_max 0.002
_refine_ls_shift/su_mean 0.000
_refine_ls_structure_factor_coef Fsqd
_refine_ls_weighting_details 'calc w=1/[\s^2^(Fo^2^)+(0.0409P)^2^+0.0000P] where P=(Fo^2^+2Fc^2^)/3'
_refine_ls_weighting_scheme calc
_refine_ls_wR_factor_gt 0.0698
_refine_ls_wR_factor_ref 0.0780
_reflns_number_gt 6101
_reflns_number_total 9024
_reflns_threshold_expression I>2sigma(I)
_cod_data_source_file c1dt10709g.txt
_cod_data_source_block 4.CH2Cl2
_cod_depositor_comments
;
The following automatic conversions were performed:

'_symmetry_cell_setting' value 'Monoclinic' changed to 'monoclinic'
according to /home/saulius/struct/CIF-dictionaries/cif_core.dic
dictionary named 'cif_core.dic' version 2.4.1 from 2010-06-29.

Automatic conversion script
Id: cif_fix_values 1715 2011-07-08 13:25:40Z adriana 
;
_cod_original_sg_symbol_H-M P2(1)/n
_cod_database_code 7016266

loop_
_symmetry_equiv_pos_as_xyz
'x, y, z'
'-x+1/2, y+1/2, -z+1/2'
'-x, -y, -z'
'x-1/2, -y-1/2, z-1/2'

loop_
_atom_site_label
_atom_site_type_symbol
_atom_site_fract_x
_atom_site_fract_y
_atom_site_fract_z
_atom_site_U_iso_or_equiv
_atom_site_adp_type
_atom_site_occupancy
_atom_site_symmetry_multiplicity
_atom_site_calc_flag
_atom_site_refinement_flags
_atom_site_disorder_assembly
_atom_site_disorder_group
Zr1 Zr 0.017971(16) 0.700393(8) 0.365099(16) 0.01880(6) Uani 1 1 d . . .
B1 B -0.2441(2) 0.64560(12) 0.2993(2) 0.0266(6) Uani 1 1 d . . .
N1 N -0.14756(15) 0.73754(8) 0.36224(14) 0.0262(4) Uani 1 1 d . . .
N2 N -0.24119(14) 0.70812(8) 0.33622(14) 0.0256(4) Uani 1 1 d . . .
C3 C -0.3204(2) 0.74218(11) 0.35038(19) 0.0321(6) Uani 1 1 d . . .
C4 C -0.2794(2) 0.79444(12) 0.3857(2) 0.0374(6) Uani 1 1 d . . .
C5 C -0.1718(2) 0.79010(10) 0.39169(19) 0.0314(6) Uani 1 1 d . . .
N11 N -0.07190(14) 0.62177(7) 0.42426(14) 0.0231(4) Uani 1 1 d . . .
N12 N -0.17602(14) 0.60911(8) 0.38558(14) 0.0246(4) Uani 1 1 d . . .
C13 C -0.2057(2) 0.56536(10) 0.43722(19) 0.0300(5) Uani 1 1 d . . .
C14 C -0.1209(2) 0.54843(11) 0.5113(2) 0.0329(6) Uani 1 1 d . . .
C15 C -0.0394(2) 0.58440(10) 0.50158(19) 0.0296(5) Uani 1 1 d . . .
N21 N -0.09250(14) 0.66038(7) 0.21072(13) 0.0226(4) Uani 1 1 d . . .
N22 N -0.19357(14) 0.64176(8) 0.20634(14) 0.0240(4) Uani 1 1 d . . .
C23 C -0.2339(2) 0.61829(10) 0.11480(18) 0.0287(5) Uani 1 1 d . . .
C24 C -0.1599(2) 0.62187(10) 0.05675(19) 0.0308(6) Uani 1 1 d . . .
C25 C -0.0734(2) 0.64860(10) 0.11884(17) 0.0269(5) Uani 1 1 d . . .
N31 N 0.04691(15) 0.77630(8) 0.30068(14) 0.0251(4) Uani 1 1 d . . .
C32 C -0.0105(2) 0.79542(12) 0.2002(2) 0.0401(6) Uani 1 1 d . . .
C33 C 0.1046(2) 0.82548(12) 0.3542(2) 0.0371(6) Uani 1 1 d . . .
N41 N 0.07798(15) 0.71657(8) 0.51447(14) 0.0249(4) Uani 1 1 d . . .
C42 C 0.1915(2) 0.72592(13) 0.5517(2) 0.0348(6) Uani 1 1 d . . .
C43 C 0.0237(2) 0.71850(14) 0.5975(2) 0.0382(6) Uani 1 1 d . . .
N51 N 0.14201(15) 0.64015(9) 0.31395(16) 0.0216(4) Uani 1 1 d . . .
B52 B 0.2673(2) 0.64188(11) 0.3228(2) 0.0228(5) Uani 1 1 d . . .
F62 F 0.18874(10) 0.59804(6) 0.50593(10) 0.0328(3) Uani 1 1 d . . .
F63 F 0.30537(12) 0.55091(6) 0.67248(11) 0.0444(4) Uani 1 1 d . . .
F64 F 0.51722(13) 0.53453(7) 0.69182(12) 0.0571(5) Uani 1 1 d . . .
F65 F 0.61065(11) 0.57196(7) 0.54264(13) 0.0563(4) Uani 1 1 d . . .
F66 F 0.49649(10) 0.62475(6) 0.37743(11) 0.0403(4) Uani 1 1 d . . .
F72 F 0.42362(10) 0.72744(5) 0.45464(10) 0.0327(3) Uani 1 1 d . . .
F73 F 0.46950(11) 0.83094(6) 0.39439(11) 0.0401(4) Uani 1 1 d . . .
F74 F 0.36874(13) 0.87291(6) 0.20974(12) 0.0459(4) Uani 1 1 d . . .
F75 F 0.22024(13) 0.80759(6) 0.08276(11) 0.0452(4) Uani 1 1 d . . .
F76 F 0.17524(11) 0.70197(5) 0.13861(10) 0.0325(3) Uani 1 1 d . . .
F82 F 0.20010(10) 0.52263(5) 0.29525(10) 0.0282(3) Uani 1 1 d . . .
F83 F 0.24795(11) 0.44508(5) 0.16896(11) 0.0366(3) Uani 1 1 d . . .
F84 F 0.37568(12) 0.47281(6) 0.04044(11) 0.0452(4) Uani 1 1 d . . .
F85 F 0.45240(13) 0.58206(6) 0.04147(12) 0.0510(4) Uani 1 1 d . . .
F86 F 0.40654(12) 0.66031(6) 0.16548(12) 0.0431(4) Uani 1 1 d . . .
C61 C 0.33551(17) 0.61477(9) 0.43146(17) 0.0226(5) Uani 1 1 d . . .
C62 C 0.29429(17) 0.59386(9) 0.51078(17) 0.0245(5) Uani 1 1 d . . .
C63 C 0.35226(19) 0.56781(9) 0.59764(18) 0.0293(5) Uani 1 1 d . . .
C64 C 0.4584(2) 0.55980(10) 0.60818(19) 0.0346(6) Uani 1 1 d . . .
C65 C 0.50552(19) 0.57927(11) 0.5323(2) 0.0354(6) Uani 1 1 d . . .
C66 C 0.44471(18) 0.60587(10) 0.44825(19) 0.0288(5) Uani 1 1 d . . .
C71 C 0.29681(17) 0.70856(9) 0.29928(17) 0.0234(5) Uani 1 1 d . . .
C72 C 0.37054(18) 0.74447(10) 0.36050(17) 0.0256(5) Uani 1 1 d . . .
C73 C 0.39535(18) 0.79859(10) 0.33177(18) 0.0283(5) Uani 1 1 d . . .
C74 C 0.3453(2) 0.82040(10) 0.2384(2) 0.0322(6) Uani 1 1 d . . .
C75 C 0.2696(2) 0.78707(10) 0.17460(18) 0.0319(6) Uani 1 1 d . . .
C76 C 0.24852(19) 0.73333(10) 0.20673(17) 0.0283(5) Uani 1 1 d . . .
C81 C 0.29593(17) 0.59697(9) 0.23558(17) 0.0232(5) Uani 1 1 d . . .
C82 C 0.26121(17) 0.54029(9) 0.23103(17) 0.0231(5) Uani 1 1 d . . .
C83 C 0.28557(18) 0.49893(9) 0.16733(17) 0.0254(5) Uani 1 1 d . . .
C84 C 0.35021(19) 0.51266(10) 0.10291(17) 0.0301(6) Uani 1 1 d . . .
C85 C 0.38856(19) 0.56781(10) 0.10384(18) 0.0313(6) Uani 1 1 d . . .
C86 C 0.36185(18) 0.60788(10) 0.16870(18) 0.0297(5) Uani 1 1 d . . .
C91 C 0.5209(3) 0.98043(16) 0.3470(2) 0.0521(8) Uani 1 1 d . . .
Cl92 Cl 0.60931(7) 0.95172(3) 0.45415(6) 0.0615(2) Uani 1 1 d . . .
Cl93 Cl 0.57961(8) 0.99793(4) 0.24670(7) 0.0779(3) Uani 1 1 d . . .
H1 H -0.3224(17) 0.6287(8) 0.2799(16) 0.021(6) Uiso 1 1 d . . .
H3 H -0.3881(19) 0.7282(9) 0.3348(17) 0.023(6) Uiso 1 1 d . . .
H4 H -0.317(2) 0.8238(11) 0.402(2) 0.044(8) Uiso 1 1 d . . .
H5 H -0.121(2) 0.8162(10) 0.4111(19) 0.033(7) Uiso 1 1 d . . .
H13 H -0.2762(18) 0.5529(9) 0.4185(17) 0.025(6) Uiso 1 1 d . . .
H14 H -0.1169(18) 0.5210(10) 0.5598(18) 0.032(7) Uiso 1 1 d . . .
H15 H 0.0280(18) 0.5860(9) 0.5356(17) 0.022(6) Uiso 1 1 d . . .
H23 H -0.3016(18) 0.6015(9) 0.1024(16) 0.021(6) Uiso 1 1 d . . .
H24 H -0.1652(19) 0.6111(10) -0.0064(19) 0.031(7) Uiso 1 1 d . . .
H25 H -0.0095(19) 0.6607(9) 0.1032(17) 0.025(6) Uiso 1 1 d . . .
H32A H 0.035(2) 0.8115(11) 0.158(2) 0.049(8) Uiso 1 1 d . . .
H32B H -0.059(2) 0.8269(11) 0.2096(19) 0.038(7) Uiso 1 1 d . . .
H32C H -0.048(2) 0.7608(12) 0.160(2) 0.053(8) Uiso 1 1 d . . .
H33A H 0.138(2) 0.8161(12) 0.418(3) 0.061(10) Uiso 1 1 d . . .
H33B H 0.156(2) 0.8424(12) 0.315(2) 0.059(9) Uiso 1 1 d . . .
H33C H 0.054(2) 0.8579(12) 0.357(2) 0.049(8) Uiso 1 1 d . . .
H42A H 0.2037(18) 0.7659(11) 0.5809(18) 0.030(6) Uiso 1 1 d . . .
H42B H 0.221(2) 0.6996(10) 0.600(2) 0.034(7) Uiso 1 1 d . . .
H42C H 0.227(2) 0.7238(10) 0.498(2) 0.036(7) Uiso 1 1 d . . .
H43A H 0.051(2) 0.6897(11) 0.648(2) 0.042(8) Uiso 1 1 d . . .
H43B H 0.036(2) 0.7555(11) 0.633(2) 0.041(7) Uiso 1 1 d . . .
H43C H -0.050(2) 0.7104(9) 0.5728(18) 0.030(7) Uiso 1 1 d . . .
H51A H 0.1206(17) 0.6104(10) 0.3283(17) 0.017(7) Uiso 1 1 d . . .
H51B H 0.118(2) 0.6380(11) 0.248(2) 0.045(8) Uiso 1 1 d . . .
H91A H 0.494(4) 1.018(2) 0.374(4) 0.16(2) Uiso 1 1 d . . .
H91B H 0.460(3) 0.9520(14) 0.320(3) 0.081(11) Uiso 1 1 d . . .

loop_
_atom_site_aniso_label
_atom_site_aniso_U_11
_atom_site_aniso_U_22
_atom_site_aniso_U_33
_atom_site_aniso_U_23
_atom_site_aniso_U_13
_atom_site_aniso_U_12
Zr1 0.01865(11) 0.01815(11) 0.01991(10) -0.00060(9) 0.00505(8) 0.00000(9)
B1 0.0194(14) 0.0316(15) 0.0292(14) -0.0037(12) 0.0062(11) -0.0039(11)
N1 0.0235(10) 0.0243(10) 0.0309(11) -0.0012(8) 0.0069(9) 0.0016(8)
N2 0.0189(9) 0.0313(11) 0.0267(10) 0.0003(8) 0.0057(8) 0.0005(8)
C3 0.0226(14) 0.0419(16) 0.0328(14) 0.0029(11) 0.0082(11) 0.0083(12)
C4 0.0364(15) 0.0360(15) 0.0418(15) -0.0024(12) 0.0130(12) 0.0138(13)
C5 0.0325(14) 0.0252(14) 0.0376(14) -0.0037(11) 0.0102(12) 0.0043(11)
N11 0.0217(10) 0.0244(10) 0.0243(10) 0.0036(8) 0.0077(8) -0.0021(8)
N12 0.0226(10) 0.0246(10) 0.0279(10) -0.0015(8) 0.0087(8) -0.0031(8)
C13 0.0311(14) 0.0277(13) 0.0344(14) -0.0013(11) 0.0142(12) -0.0079(11)
C14 0.0399(16) 0.0283(13) 0.0354(14) 0.0077(11) 0.0186(12) -0.0028(11)
C15 0.0302(14) 0.0314(14) 0.0297(13) 0.0037(10) 0.0118(12) 0.0021(11)
N21 0.0206(10) 0.0238(10) 0.0234(10) -0.0013(8) 0.0049(8) -0.0020(8)
N22 0.0202(10) 0.0251(10) 0.0254(10) -0.0014(8) 0.0022(8) -0.0035(8)
C23 0.0269(13) 0.0287(13) 0.0273(13) -0.0051(10) -0.0009(11) -0.0036(11)
C24 0.0370(15) 0.0319(14) 0.0209(12) -0.0057(11) 0.0011(11) 0.0013(11)
C25 0.0282(14) 0.0301(13) 0.0230(12) 0.0024(10) 0.0067(10) 0.0011(11)
N31 0.0255(10) 0.0208(9) 0.0287(10) -0.0008(8) 0.0055(8) -0.0003(8)
C32 0.0510(17) 0.0282(15) 0.0376(15) 0.0088(13) 0.0025(13) -0.0029(14)
C33 0.0443(17) 0.0264(14) 0.0411(17) 0.0002(12) 0.0109(14) -0.0079(13)
N41 0.0269(10) 0.0266(10) 0.0223(10) -0.0028(8) 0.0078(8) -0.0006(8)
C42 0.0342(15) 0.0350(16) 0.0361(15) -0.0078(13) 0.0096(13) -0.0050(12)
C43 0.0364(16) 0.0550(19) 0.0245(13) -0.0051(13) 0.0094(12) 0.0056(14)
N51 0.0223(10) 0.0198(11) 0.0235(11) 0.0003(8) 0.0066(9) -0.0020(8)
B52 0.0215(13) 0.0211(13) 0.0273(13) -0.0011(11) 0.0089(11) -0.0038(10)
F62 0.0238(7) 0.0423(8) 0.0340(8) 0.0087(6) 0.0102(6) -0.0006(6)
F63 0.0511(10) 0.0490(9) 0.0323(8) 0.0122(7) 0.0081(7) -0.0059(7)
F64 0.0507(10) 0.0614(11) 0.0479(10) 0.0128(8) -0.0120(8) 0.0143(8)
F65 0.0235(8) 0.0800(12) 0.0612(11) -0.0055(9) 0.0009(8) 0.0139(8)
F66 0.0254(8) 0.0548(9) 0.0441(9) -0.0053(7) 0.0152(7) -0.0025(7)
F72 0.0329(8) 0.0318(7) 0.0318(7) -0.0037(6) 0.0043(6) -0.0075(6)
F73 0.0408(9) 0.0346(8) 0.0498(9) -0.0146(7) 0.0202(8) -0.0168(7)
F74 0.0693(11) 0.0246(8) 0.0533(10) 0.0005(7) 0.0337(9) -0.0111(7)
F75 0.0681(11) 0.0353(8) 0.0334(8) 0.0102(6) 0.0143(8) 0.0006(7)
F76 0.0401(8) 0.0293(7) 0.0260(7) 0.0007(6) 0.0032(6) -0.0041(6)
F82 0.0314(7) 0.0233(7) 0.0330(7) 0.0002(6) 0.0140(6) -0.0034(6)
F83 0.0427(9) 0.0233(7) 0.0440(9) -0.0087(6) 0.0103(7) -0.0016(6)
F84 0.0532(10) 0.0420(9) 0.0449(9) -0.0192(7) 0.0204(8) 0.0067(7)
F85 0.0620(11) 0.0501(10) 0.0559(10) -0.0034(8) 0.0450(9) 0.0018(8)
F86 0.0520(10) 0.0301(8) 0.0605(10) -0.0035(7) 0.0407(8) -0.0074(7)
C61 0.0214(11) 0.0190(11) 0.0273(12) -0.0063(9) 0.0053(10) -0.0008(9)
C62 0.0207(12) 0.0222(12) 0.0311(13) -0.0033(10) 0.0070(10) -0.0006(9)
C63 0.0337(14) 0.0233(12) 0.0309(13) -0.0001(10) 0.0074(11) -0.0030(10)
C64 0.0348(15) 0.0292(13) 0.0332(14) 0.0000(11) -0.0058(11) 0.0067(11)
C65 0.0187(12) 0.0385(15) 0.0465(16) -0.0087(12) 0.0021(12) 0.0066(11)
C66 0.0225(12) 0.0296(13) 0.0361(14) -0.0066(11) 0.0102(11) -0.0018(10)
C71 0.0252(12) 0.0220(12) 0.0264(12) -0.0027(9) 0.0128(10) 0.0004(10)
C72 0.0239(12) 0.0268(12) 0.0296(13) -0.0024(10) 0.0135(10) -0.0010(10)
C73 0.0284(12) 0.0264(12) 0.0351(13) -0.0102(11) 0.0178(11) -0.0089(11)
C74 0.0434(16) 0.0201(12) 0.0426(15) -0.0020(11) 0.0293(13) -0.0044(11)
C75 0.0424(15) 0.0292(13) 0.0291(13) 0.0036(10) 0.0188(12) 0.0027(11)
C76 0.0331(14) 0.0255(13) 0.0285(13) -0.0055(10) 0.0119(11) -0.0033(10)
C81 0.0210(12) 0.0248(12) 0.0247(12) 0.0006(9) 0.0072(10) 0.0006(9)
C82 0.0186(11) 0.0269(12) 0.0241(12) 0.0013(9) 0.0052(9) 0.0018(9)
C83 0.0240(12) 0.0211(12) 0.0284(12) -0.0034(9) 0.0002(10) 0.0018(9)
C84 0.0317(13) 0.0335(14) 0.0245(12) -0.0101(10) 0.0051(11) 0.0102(11)
C85 0.0322(14) 0.0355(14) 0.0316(13) -0.0011(11) 0.0186(11) 0.0047(11)
C86 0.0300(13) 0.0249(13) 0.0370(14) -0.0020(10) 0.0133(11) -0.0010(10)
C91 0.0465(18) 0.062(2) 0.0418(18) 0.0046(15) -0.0021(15) -0.0074(17)
Cl92 0.0600(5) 0.0582(5) 0.0543(5) -0.0032(4) -0.0118(4) 0.0015(4)
Cl93 0.0816(7) 0.1047(7) 0.0513(5) -0.0115(5) 0.0232(5) -0.0407(5)

loop_
_atom_type_symbol
_atom_type_description
_atom_type_scat_dispersion_real
_atom_type_scat_dispersion_imag
_atom_type_scat_source
C C 0.0033 0.0016 'International Tables Vol C Tables 4.2.6.8 and 6.1.1.4'
B B 0.0013 0.0007 'International Tables Vol C Tables 4.2.6.8 and 6.1.1.4'
Cl Cl 0.1484 0.1585 'International Tables Vol C Tables 4.2.6.8 and 6.1.1.4'
F F 0.0171 0.0103 'International Tables Vol C Tables 4.2.6.8 and 6.1.1.4'
N N 0.0061 0.0033 'International Tables Vol C Tables 4.2.6.8 and 6.1.1.4'
Zr Zr -2.9673 0.5597 'International Tables Vol C Tables 4.2.6.8 and 6.1.1.4'
H H 0.0000 0.0000 'International Tables Vol C Tables 4.2.6.8 and 6.1.1.4'

loop_
_geom_angle_atom_site_label_1
_geom_angle_atom_site_label_2
_geom_angle_atom_site_label_3
_geom_angle
_geom_angle_site_symmetry_1
_geom_angle_site_symmetry_3
_geom_angle_publ_flag
N41 Zr1 N31 101.32(7) . . ?
N41 Zr1 N1 95.24(7) . . ?
N31 Zr1 N1 85.89(7) . . ?
N41 Zr1 N51 105.68(7) . . ?
N31 Zr1 N51 100.82(7) . . ?
N1 Zr1 N51 156.12(7) . . ?
N41 Zr1 N11 85.21(7) . . ?
N31 Zr1 N11 162.06(7) . . ?
N1 Zr1 N11 76.82(6) . . ?
N51 Zr1 N11 93.32(7) . . ?
N41 Zr1 N21 160.62(7) . . ?
N31 Zr1 N21 95.58(7) . . ?
N1 Zr1 N21 76.45(6) . . ?
N51 Zr1 N21 80.09(6) . . ?
N11 Zr1 N21 75.91(6) . . ?
N2 B1 N22 109.54(19) . . ?
N2 B1 N12 108.06(19) . . ?
N22 B1 N12 107.73(19) . . ?
N2 B1 H1 112.5(11) . . ?
N22 B1 H1 109.6(11) . . ?
N12 B1 H1 109.3(11) . . ?
C5 N1 N2 106.17(18) . . ?
C5 N1 Zr1 127.97(16) . . ?
N2 N1 Zr1 125.71(13) . . ?
C3 N2 N1 109.21(19) . . ?
C3 N2 B1 129.9(2) . . ?
N1 N2 B1 120.85(18) . . ?
N2 C3 C4 109.0(2) . . ?
N2 C3 H3 118.7(14) . . ?
C4 C3 H3 132.3(14) . . ?
C3 C4 C5 105.2(2) . . ?
C3 C4 H4 124.9(17) . . ?
C5 C4 H4 129.9(18) . . ?
N1 C5 C4 110.5(2) . . ?
N1 C5 H5 120.0(16) . . ?
C4 C5 H5 129.5(16) . . ?
C15 N11 N12 105.27(18) . . ?
C15 N11 Zr1 131.20(16) . . ?
N12 N11 Zr1 123.39(13) . . ?
C13 N12 N11 110.02(19) . . ?
C13 N12 B1 128.9(2) . . ?
N11 N12 B1 120.95(17) . . ?
N12 C13 C14 108.8(2) . . ?
N12 C13 H13 118.2(14) . . ?
C14 C13 H13 133.0(14) . . ?
C13 C14 C15 105.1(2) . . ?
C13 C14 H14 129.5(16) . . ?
C15 C14 H14 125.3(16) . . ?
N11 C15 C14 110.8(2) . . ?
N11 C15 H15 117.9(14) . . ?
C14 C15 H15 131.3(14) . . ?
C25 N21 N22 105.71(18) . . ?
C25 N21 Zr1 132.20(15) . . ?
N22 N21 Zr1 122.00(13) . . ?
C23 N22 N21 109.69(18) . . ?
C23 N22 B1 128.5(2) . . ?
N21 N22 B1 121.73(17) . . ?
N22 C23 C24 108.9(2) . . ?
N22 C23 H23 119.0(13) . . ?
C24 C23 H23 132.0(13) . . ?
C23 C24 C25 104.9(2) . . ?
C23 C24 H24 128.9(16) . . ?
C25 C24 H24 126.2(16) . . ?
N21 C25 C24 110.8(2) . . ?
N21 C25 H25 120.0(14) . . ?
C24 C25 H25 129.0(14) . . ?
C32 N31 C33 108.3(2) . . ?
C32 N31 Zr1 123.74(16) . . ?
C33 N31 Zr1 126.16(17) . . ?
N31 C32 H32A 114.0(17) . . ?
N31 C32 H32B 108.0(15) . . ?
H32A C32 H32B 106(2) . . ?
N31 C32 H32C 109.4(15) . . ?
H32A C32 H32C 105(2) . . ?
H32B C32 H32C 114(2) . . ?
N31 C33 H33A 111.2(19) . . ?
N31 C33 H33B 111.4(16) . . ?
H33A C33 H33B 111(3) . . ?
N31 C33 H33C 109.8(16) . . ?
H33A C33 H33C 109(2) . . ?
H33B C33 H33C 104(2) . . ?
C43 N41 C42 110.9(2) . . ?
C43 N41 Zr1 129.06(17) . . ?
C42 N41 Zr1 119.96(16) . . ?
N41 C42 H42A 109.2(13) . . ?
N41 C42 H42B 111.5(16) . . ?
H42A C42 H42B 110(2) . . ?
N41 C42 H42C 111.3(15) . . ?
H42A C42 H42C 106(2) . . ?
H42B C42 H42C 109(2) . . ?
N41 C43 H43A 110.8(16) . . ?
N41 C43 H43B 110.4(15) . . ?
H43A C43 H43B 106(2) . . ?
N41 C43 H43C 110.2(14) . . ?
H43A C43 H43C 107(2) . . ?
H43B C43 H43C 113(2) . . ?
B52 N51 Zr1 135.41(14) . . ?
B52 N51 H51A 114.4(16) . . ?
Zr1 N51 H51A 98.6(16) . . ?
B52 N51 H51B 101.7(18) . . ?
Zr1 N51 H51B 102.6(18) . . ?
H51A N51 H51B 98(2) . . ?
N51 B52 C71 106.60(18) . . ?
N51 B52 C61 112.59(18) . . ?
C71 B52 C61 115.45(18) . . ?
N51 B52 C81 108.37(18) . . ?
C71 B52 C81 110.76(18) . . ?
C61 B52 C81 102.93(17) . . ?
C62 C61 C66 112.1(2) . . ?
C62 C61 B52 126.49(19) . . ?
C66 C61 B52 121.1(2) . . ?
F62 C62 C63 114.8(2) . . ?
F62 C62 C61 119.89(19) . . ?
C63 C62 C61 125.3(2) . . ?
F63 C63 C64 119.9(2) . . ?
F63 C63 C62 120.8(2) . . ?
C64 C63 C62 119.3(2) . . ?
F64 C64 C63 120.8(2) . . ?
F64 C64 C65 120.2(2) . . ?
C63 C64 C65 118.9(2) . . ?
F65 C65 C66 121.2(2) . . ?
F65 C65 C64 119.3(2) . . ?
C66 C65 C64 119.5(2) . . ?
F66 C66 C65 116.4(2) . . ?
F66 C66 C61 118.8(2) . . ?
C65 C66 C61 124.8(2) . . ?
C76 C71 C72 113.0(2) . . ?
C76 C71 B52 119.2(2) . . ?
C72 C71 B52 127.7(2) . . ?
F72 C72 C73 115.4(2) . . ?
F72 C72 C71 120.80(19) . . ?
C73 C72 C71 123.8(2) . . ?
F73 C73 C74 119.0(2) . . ?
F73 C73 C72 120.8(2) . . ?
C74 C73 C72 120.2(2) . . ?
F74 C74 C73 120.8(2) . . ?
F74 C74 C75 120.5(2) . . ?
C73 C74 C75 118.7(2) . . ?
F75 C75 C76 121.9(2) . . ?
F75 C75 C74 119.5(2) . . ?
C76 C75 C74 118.6(2) . . ?
F76 C76 C75 115.6(2) . . ?
F76 C76 C71 118.81(19) . . ?
C75 C76 C71 125.6(2) . . ?
C82 C81 C86 112.5(2) . . ?
C82 C81 B52 120.09(18) . . ?
C86 C81 B52 127.15(19) . . ?
F82 C82 C83 115.77(19) . . ?
F82 C82 C81 119.14(19) . . ?
C83 C82 C81 125.1(2) . . ?
F83 C83 C82 120.4(2) . . ?
F83 C83 C84 120.1(2) . . ?
C82 C83 C84 119.4(2) . . ?
F84 C84 C83 120.5(2) . . ?
F84 C84 C85 120.7(2) . . ?
C83 C84 C85 118.8(2) . . ?
F85 C85 C84 119.7(2) . . ?
F85 C85 C86 120.5(2) . . ?
C84 C85 C86 119.7(2) . . ?
F86 C86 C85 114.8(2) . . ?
F86 C86 C81 120.8(2) . . ?
C85 C86 C81 124.4(2) . . ?
Cl93 C91 Cl92 114.10(19) . . ?
Cl93 C91 H91A 108(3) . . ?
Cl92 C91 H91A 104(3) . . ?
Cl93 C91 H91B 108.0(19) . . ?
Cl92 C91 H91B 110.5(19) . . ?
H91A C91 H91B 112(3) . . ?

loop_
_geom_bond_atom_site_label_1
_geom_bond_atom_site_label_2
_geom_bond_distance
_geom_bond_site_symmetry_2
_geom_bond_publ_flag
Zr1 N41 2.0173(18) . ?
Zr1 N31 2.0372(18) . ?
Zr1 N1 2.2991(18) . ?
Zr1 N51 2.3467(19) . ?
Zr1 N11 2.3964(17) . ?
Zr1 N21 2.4213(18) . ?
B1 N2 1.533(3) . ?
B1 N22 1.540(3) . ?
B1 N12 1.541(3) . ?
B1 H1 1.06(2) . ?
N1 C5 1.343(3) . ?
N1 N2 1.364(3) . ?
N2 C3 1.342(3) . ?
C3 C4 1.366(4) . ?
C3 H3 0.91(2) . ?
C4 C5 1.378(4) . ?
C4 H4 0.89(3) . ?
C5 H5 0.89(2) . ?
N11 C15 1.347(3) . ?
N11 N12 1.360(2) . ?
N12 C13 1.336(3) . ?
C13 C14 1.361(4) . ?
C13 H13 0.93(2) . ?
C14 C15 1.375(3) . ?
C14 H14 0.90(2) . ?
C15 H15 0.89(2) . ?
N21 C25 1.343(3) . ?
N21 N22 1.365(2) . ?
N22 C23 1.339(3) . ?
C23 C24 1.369(3) . ?
C23 H23 0.94(2) . ?
C24 C25 1.381(3) . ?
C24 H24 0.87(2) . ?
C25 H25 0.94(2) . ?
N31 C32 1.456(3) . ?
N31 C33 1.461(3) . ?
C32 H32A 0.98(3) . ?
C32 H32B 0.99(3) . ?
C32 H32C 1.03(3) . ?
C33 H33A 0.90(3) . ?
C33 H33B 1.02(3) . ?
C33 H33C 1.01(3) . ?
N41 C43 1.450(3) . ?
N41 C42 1.454(3) . ?
C42 H42A 1.01(2) . ?
C42 H42B 0.91(3) . ?
C42 H42C 0.94(3) . ?
C43 H43A 0.96(3) . ?
C43 H43B 0.98(3) . ?
C43 H43C 0.95(3) . ?
N51 B52 1.596(3) . ?
N51 H51A 0.79(2) . ?
N51 H51B 0.87(3) . ?
B52 C71 1.644(3) . ?
B52 C61 1.650(3) . ?
B52 C81 1.674(3) . ?
F62 C62 1.354(2) . ?
F63 C63 1.347(3) . ?
F64 C64 1.341(3) . ?
F65 C65 1.345(3) . ?
F66 C66 1.356(3) . ?
F72 C72 1.354(3) . ?
F73 C73 1.351(3) . ?
F74 C74 1.335(3) . ?
F75 C75 1.342(3) . ?
F76 C76 1.368(3) . ?
F82 C82 1.360(2) . ?
F83 C83 1.344(2) . ?
F84 C84 1.341(2) . ?
F85 C85 1.346(3) . ?
F86 C86 1.353(3) . ?
C61 C62 1.385(3) . ?
C61 C66 1.393(3) . ?
C62 C63 1.376(3) . ?
C63 C64 1.360(3) . ?
C64 C65 1.378(4) . ?
C65 C66 1.369(3) . ?
C71 C76 1.384(3) . ?
C71 C72 1.387(3) . ?
C72 C73 1.375(3) . ?
C73 C74 1.372(3) . ?
C74 C75 1.382(4) . ?
C75 C76 1.369(3) . ?
C81 C82 1.388(3) . ?
C81 C86 1.396(3) . ?
C82 C83 1.371(3) . ?
C83 C84 1.372(3) . ?
C84 C85 1.373(3) . ?
C85 C86 1.373(3) . ?
C91 Cl93 1.741(3) . ?
C91 Cl92 1.754(3) . ?
C91 H91A 1.04(5) . ?
C91 H91B 1.03(4) . ?

loop_
_geom_hbond_atom_site_label_D
_geom_hbond_atom_site_label_H
_geom_hbond_atom_site_label_A
_geom_hbond_distance_DH
_geom_hbond_distance_HA
_geom_hbond_distance_DA
_geom_hbond_angle_DHA
_geom_hbond_site_symmetry_A
N51 H51A F82 0.79(2) 2.37(2) 2.859(2) 121(2) .
N51 H51A F62 0.79(2) 2.37(2) 2.698(2) 106.5(18) .
N51 H51B F76 0.87(3) 2.33(3) 2.877(3) 121(2) .

loop_
_geom_torsion_atom_site_label_1
_geom_torsion_atom_site_label_2
_geom_torsion_atom_site_label_3
_geom_torsion_atom_site_label_4
_geom_torsion
_geom_torsion_site_symmetry_1
_geom_torsion_site_symmetry_2
_geom_torsion_site_symmetry_3
_geom_torsion_site_symmetry_4
_geom_torsion_publ_flag
N41 Zr1 N1 C5 54.4(2) . . . . ?
N31 Zr1 N1 C5 -46.6(2) . . . . ?
N51 Zr1 N1 C5 -154.2(2) . . . . ?
N11 Zr1 N1 C5 138.2(2) . . . . ?
N21 Zr1 N1 C5 -143.4(2) . . . . ?
N41 Zr1 N1 N2 -120.68(17) . . . . ?
N31 Zr1 N1 N2 138.31(17) . . . . ?
N51 Zr1 N1 N2 30.7(3) . . . . ?
N11 Zr1 N1 N2 -36.85(16) . . . . ?
N21 Zr1 N1 N2 41.56(16) . . . . ?
C5 N1 N2 C3 -0.4(2) . . . . ?
Zr1 N1 N2 C3 175.53(15) . . . . ?
C5 N1 N2 B1 -179.5(2) . . . . ?
Zr1 N1 N2 B1 -3.5(3) . . . . ?
N22 B1 N2 C3 124.9(2) . . . . ?
N12 B1 N2 C3 -118.0(2) . . . . ?
N22 B1 N2 N1 -56.2(3) . . . . ?
N12 B1 N2 N1 60.9(3) . . . . ?
N1 N2 C3 C4 0.1(3) . . . . ?
B1 N2 C3 C4 179.1(2) . . . . ?
N2 C3 C4 C5 0.2(3) . . . . ?
N2 N1 C5 C4 0.6(3) . . . . ?
Zr1 N1 C5 C4 -175.27(16) . . . . ?
C3 C4 C5 N1 -0.5(3) . . . . ?
N41 Zr1 N11 C15 -39.9(2) . . . . ?
N31 Zr1 N11 C15 -152.2(2) . . . . ?
N1 Zr1 N11 C15 -136.4(2) . . . . ?
N51 Zr1 N11 C15 65.6(2) . . . . ?
N21 Zr1 N11 C15 144.5(2) . . . . ?
N41 Zr1 N11 N12 135.10(16) . . . . ?
N31 Zr1 N11 N12 22.7(3) . . . . ?
N1 Zr1 N11 N12 38.57(15) . . . . ?
N51 Zr1 N11 N12 -119.42(16) . . . . ?
N21 Zr1 N11 N12 -40.52(15) . . . . ?
C15 N11 N12 C13 -0.3(2) . . . . ?
Zr1 N11 N12 C13 -176.37(14) . . . . ?
C15 N11 N12 B1 176.0(2) . . . . ?
Zr1 N11 N12 B1 -0.1(3) . . . . ?
N2 B1 N12 C13 117.9(2) . . . . ?
N22 B1 N12 C13 -123.8(2) . . . . ?
N2 B1 N12 N11 -57.6(3) . . . . ?
N22 B1 N12 N11 60.7(3) . . . . ?
N11 N12 C13 C14 0.0(3) . . . . ?
B1 N12 C13 C14 -175.9(2) . . . . ?
N12 C13 C14 C15 0.3(3) . . . . ?
N12 N11 C15 C14 0.5(3) . . . . ?
Zr1 N11 C15 C14 176.10(15) . . . . ?
C13 C14 C15 N11 -0.5(3) . . . . ?
N41 Zr1 N21 C25 -149.5(2) . . . . ?
N31 Zr1 N21 C25 59.8(2) . . . . ?
N1 Zr1 N21 C25 144.2(2) . . . . ?
N51 Zr1 N21 C25 -40.2(2) . . . . ?
N11 Zr1 N21 C25 -136.2(2) . . . . ?
N41 Zr1 N21 N22 26.7(3) . . . . ?
N31 Zr1 N21 N22 -123.97(15) . . . . ?
N1 Zr1 N21 N22 -39.57(14) . . . . ?
N51 Zr1 N21 N22 135.98(16) . . . . ?
N11 Zr1 N21 N22 39.98(14) . . . . ?
C25 N21 N22 C23 1.2(2) . . . . ?
Zr1 N21 N22 C23 -175.93(14) . . . . ?
C25 N21 N22 B1 177.7(2) . . . . ?
Zr1 N21 N22 B1 0.6(3) . . . . ?
N2 B1 N22 C23 -127.7(2) . . . . ?
N12 B1 N22 C23 115.0(2) . . . . ?
N2 B1 N22 N21 56.5(3) . . . . ?
N12 B1 N22 N21 -60.9(3) . . . . ?
N21 N22 C23 C24 -0.8(3) . . . . ?
B1 N22 C23 C24 -177.0(2) . . . . ?
N22 C23 C24 C25 0.1(3) . . . . ?
N22 N21 C25 C24 -1.1(3) . . . . ?
Zr1 N21 C25 C24 175.56(15) . . . . ?
C23 C24 C25 N21 0.6(3) . . . . ?
N41 Zr1 N31 C32 -158.4(2) . . . . ?
N1 Zr1 N31 C32 -63.9(2) . . . . ?
N51 Zr1 N31 C32 93.0(2) . . . . ?
N11 Zr1 N31 C32 -48.4(3) . . . . ?
N21 Zr1 N31 C32 12.1(2) . . . . ?
N41 Zr1 N31 C33 4.4(2) . . . . ?
N1 Zr1 N31 C33 98.9(2) . . . . ?
N51 Zr1 N31 C33 -104.2(2) . . . . ?
N11 Zr1 N31 C33 114.4(3) . . . . ?
N21 Zr1 N31 C33 174.9(2) . . . . ?
N31 Zr1 N41 C43 117.0(2) . . . . ?
N1 Zr1 N41 C43 30.2(2) . . . . ?
N51 Zr1 N41 C43 -138.2(2) . . . . ?
N11 Zr1 N41 C43 -46.1(2) . . . . ?
N21 Zr1 N41 C43 -33.2(3) . . . . ?
N31 Zr1 N41 C42 -65.71(19) . . . . ?
N1 Zr1 N41 C42 -152.56(18) . . . . ?
N51 Zr1 N41 C42 39.06(19) . . . . ?
N11 Zr1 N41 C42 131.17(18) . . . . ?
N21 Zr1 N41 C42 144.1(2) . . . . ?
N41 Zr1 N51 B52 -51.1(2) . . . . ?
N31 Zr1 N51 B52 54.0(2) . . . . ?
N1 Zr1 N51 B52 158.56(18) . . . . ?
N11 Zr1 N51 B52 -137.1(2) . . . . ?
N21 Zr1 N51 B52 147.8(2) . . . . ?
Zr1 N51 B52 C71 -41.4(3) . . . . ?
Zr1 N51 B52 C61 86.2(2) . . . . ?
Zr1 N51 B52 C81 -160.61(16) . . . . ?
N51 B52 C61 C62 -2.0(3) . . . . ?
C71 B52 C61 C62 120.7(2) . . . . ?
C81 B52 C61 C62 -118.5(2) . . . . ?
N51 B52 C61 C66 171.93(19) . . . . ?
C71 B52 C61 C66 -65.3(3) . . . . ?
C81 B52 C61 C66 55.5(2) . . . . ?
C66 C61 C62 F62 -178.79(19) . . . . ?
B52 C61 C62 F62 -4.4(3) . . . . ?
C66 C61 C62 C63 0.8(3) . . . . ?
B52 C61 C62 C63 175.2(2) . . . . ?
F62 C62 C63 F63 -3.0(3) . . . . ?
C61 C62 C63 F63 177.4(2) . . . . ?
F62 C62 C63 C64 177.8(2) . . . . ?
C61 C62 C63 C64 -1.8(4) . . . . ?
F63 C63 C64 F64 0.9(4) . . . . ?
C62 C63 C64 F64 -180.0(2) . . . . ?
F63 C63 C64 C65 -177.7(2) . . . . ?
C62 C63 C64 C65 1.5(4) . . . . ?
F64 C64 C65 F65 0.8(4) . . . . ?
C63 C64 C65 F65 179.4(2) . . . . ?
F64 C64 C65 C66 -178.9(2) . . . . ?
C63 C64 C65 C66 -0.3(4) . . . . ?
F65 C65 C66 F66 -0.7(3) . . . . ?
C64 C65 C66 F66 179.0(2) . . . . ?
F65 C65 C66 C61 179.6(2) . . . . ?
C64 C65 C66 C61 -0.7(4) . . . . ?
C62 C61 C66 F66 -179.22(18) . . . . ?
B52 C61 C66 F66 6.0(3) . . . . ?
C62 C61 C66 C65 0.5(3) . . . . ?
B52 C61 C66 C65 -174.3(2) . . . . ?
N51 B52 C71 C76 -58.5(3) . . . . ?
C61 B52 C71 C76 175.66(19) . . . . ?
C81 B52 C71 C76 59.2(3) . . . . ?
N51 B52 C71 C72 124.7(2) . . . . ?
C61 B52 C71 C72 -1.1(3) . . . . ?
C81 B52 C71 C72 -117.6(2) . . . . ?
C76 C71 C72 F72 178.63(19) . . . . ?
B52 C71 C72 F72 -4.4(3) . . . . ?
C76 C71 C72 C73 -1.5(3) . . . . ?
B52 C71 C72 C73 175.5(2) . . . . ?
F72 C72 C73 F73 1.2(3) . . . . ?
C71 C72 C73 F73 -178.7(2) . . . . ?
F72 C72 C73 C74 -179.17(19) . . . . ?
C71 C72 C73 C74 0.9(3) . . . . ?
F73 C73 C74 F74 -0.4(3) . . . . ?
C72 C73 C74 F74 -180.0(2) . . . . ?
F73 C73 C74 C75 179.9(2) . . . . ?
C72 C73 C74 C75 0.2(3) . . . . ?
F74 C74 C75 F75 0.6(3) . . . . ?
C73 C74 C75 F75 -179.6(2) . . . . ?
F74 C74 C75 C76 179.5(2) . . . . ?
C73 C74 C75 C76 -0.7(3) . . . . ?
F75 C75 C76 F76 0.8(3) . . . . ?
C74 C75 C76 F76 -178.0(2) . . . . ?
F75 C75 C76 C71 178.9(2) . . . . ?
C74 C75 C76 C71 0.0(4) . . . . ?
C72 C71 C76 F76 179.02(18) . . . . ?
B52 C71 C76 F76 1.8(3) . . . . ?
C72 C71 C76 C75 1.0(3) . . . . ?
B52 C71 C76 C75 -176.3(2) . . . . ?
N51 B52 C81 C82 -52.7(3) . . . . ?
C71 B52 C81 C82 -169.3(2) . . . . ?
C61 B52 C81 C82 66.7(2) . . . . ?
N51 B52 C81 C86 133.8(2) . . . . ?
C71 B52 C81 C86 17.2(3) . . . . ?
C61 B52 C81 C86 -106.7(2) . . . . ?
C86 C81 C82 F82 177.12(19) . . . . ?
B52 C81 C82 F82 2.8(3) . . . . ?
C86 C81 C82 C83 -1.3(3) . . . . ?
B52 C81 C82 C83 -175.7(2) . . . . ?
F82 C82 C83 F83 1.4(3) . . . . ?
C81 C82 C83 F83 179.9(2) . . . . ?
F82 C82 C83 C84 -177.54(19) . . . . ?
C81 C82 C83 C84 1.0(3) . . . . ?
F83 C83 C84 F84 0.6(3) . . . . ?
C82 C83 C84 F84 179.5(2) . . . . ?
F83 C83 C84 C85 -179.2(2) . . . . ?
C82 C83 C84 C85 -0.2(3) . . . . ?
F84 C84 C85 F85 0.0(4) . . . . ?
C83 C84 C85 F85 179.8(2) . . . . ?
F84 C84 C85 C86 -179.7(2) . . . . ?
C83 C84 C85 C86 0.0(4) . . . . ?
F85 C85 C86 F86 -1.6(3) . . . . ?
C84 C85 C86 F86 178.1(2) . . . . ?
F85 C85 C86 C81 179.7(2) . . . . ?
C84 C85 C86 C81 -0.6(4) . . . . ?
C82 C81 C86 F86 -177.5(2) . . . . ?
B52 C81 C86 F86 -3.6(4) . . . . ?
C82 C81 C86 C85 1.1(3) . . . . ?
B52 C81 C86 C85 175.0(2) . . . . ?
